data_4086927
loop_
_publ_author_name
'Koch, James G.'
'Brennessel, William W.'
'Kraft, Bradley M.'

_publ_section_title
;
 Neutral and Cationic Bis-Chelate Monoorganosilicon(IV) Complexes of
 1-Hydroxy-2-pyridinone
;
_journal_issue 3
_journal_name_full Organometallics
_journal_page_first 594
_journal_paper_doi 10.1021/acs.organomet.6b00796
_journal_volume 36
_journal_year 2017
_chemical_formula_moiety 'C14 H17 N2 O4 Si, Cl'
_chemical_formula_sum 'C14 H17 Cl N2 O4 Si'
_chemical_formula_weight 340.83
_chemical_name_common sjfbk30
_space_group_crystal_system monoclinic
_space_group_IT_number 15
_space_group_name_Hall '-C 2yc'
_space_group_name_H-M_alt 'C 1 2/c 1'
_symmetry_space_group_name_Hall '-C 2yc'
_symmetry_space_group_name_H-M 'C 1 2/c 1'
_atom_sites_solution_hydrogens geom
_atom_sites_solution_primary direct
_atom_sites_solution_secondary difmap
_audit_creation_method SHELXL-2016/4
_cell_angle_alpha 90
_cell_angle_beta 115.9346(12)
_cell_angle_gamma 90
_cell_formula_units_Z 8
_cell_length_a 21.8830(15)
_cell_length_b 12.6620(8)
_cell_length_c 12.8534(9)
_cell_measurement_reflns_used 3959
_cell_measurement_temperature 100.0(5)
_cell_measurement_theta_max 32.72
_cell_measurement_theta_min 2.89
_cell_volume 3202.8(4)
_computing_cell_refinement 'SAINT (Bruker, 2013)'
_computing_data_collection 'APEX2 (Bruker, 2013)'
_computing_data_reduction 'SAINT (Bruker, 2013)'
_computing_molecular_graphics 'SHELXTL (Sheldrick, 2008)'
_computing_publication_material 'SHELXTL (Sheldrick, 2008)'
_computing_structure_refinement 'SHELXL-2016/4 (Sheldrick, 2016)'
_computing_structure_solution 'SIR2011 (Burla et al., 2012)'
_diffrn_ambient_temperature 100.0(5)
_diffrn_measured_fraction_theta_full 1.000
_diffrn_measured_fraction_theta_max 1.000
_diffrn_measurement_device_type 'Bruker SMART APEX II CCD platform'
_diffrn_measurement_method '\w scans'
_diffrn_radiation_type MoK\a
_diffrn_radiation_wavelength 0.71073
_diffrn_reflns_av_R_equivalents 0.0745
_diffrn_reflns_av_unetI/netI 0.0524
_diffrn_reflns_Laue_measured_fraction_full 1.000
_diffrn_reflns_Laue_measured_fraction_max 1.000
_diffrn_reflns_limit_h_max 34
_diffrn_reflns_limit_h_min -34
_diffrn_reflns_limit_k_max 19
_diffrn_reflns_limit_k_min -19
_diffrn_reflns_limit_l_max 20
_diffrn_reflns_limit_l_min -20
_diffrn_reflns_number 38112
_diffrn_reflns_point_group_measured_fraction_full 1.000
_diffrn_reflns_point_group_measured_fraction_max 1.000
_diffrn_reflns_theta_full 33.730
_diffrn_reflns_theta_max 33.741
_diffrn_reflns_theta_min 1.912
_diffrn_source 'fine-focus sealed tube'
_exptl_absorpt_coefficient_mu 0.332
_exptl_absorpt_correction_T_max 0.7467
_exptl_absorpt_correction_T_min 0.6412
_exptl_absorpt_correction_type multi-scan
_exptl_absorpt_process_details 'SADABS (Shedrick, 2012)'
_exptl_crystal_colour colorless
_exptl_crystal_density_diffrn 1.414
_exptl_crystal_description block
_exptl_crystal_F_000 1424
_exptl_crystal_size_max 0.15
_exptl_crystal_size_mid 0.15
_exptl_crystal_size_min 0.12
_refine_diff_density_max 0.516
_refine_diff_density_min -0.317
_refine_diff_density_rms 0.071
_refine_ls_extinction_method none
_refine_ls_goodness_of_fit_ref 1.019
_refine_ls_hydrogen_treatment constr
_refine_ls_matrix_type full
_refine_ls_number_parameters 219
_refine_ls_number_reflns 6413
_refine_ls_number_restraints 31
_refine_ls_restrained_S_all 1.017
_refine_ls_R_factor_all 0.0892
_refine_ls_R_factor_gt 0.0493
_refine_ls_shift/su_max 0.000
_refine_ls_shift/su_mean 0.000
_refine_ls_structure_factor_coef Fsqd
_refine_ls_weighting_details 'w=1/[\s^2^(Fo^2^)+(0.0497P)^2^+2.1612P] where P=(Fo^2^+2Fc^2^)/3'
_refine_ls_weighting_scheme calc
_refine_ls_wR_factor_gt 0.1055
_refine_ls_wR_factor_ref 0.1212
_reflns_Friedel_coverage 0.000
_reflns_number_gt 4181
_reflns_number_total 6413
_reflns_threshold_expression 'I > 2\s(I)'
_cod_data_source_file 20161212_Combined.cif
_cod_data_source_block 05
_cod_depositor_comments 'Adding full bibliography for 4086922--4086931.cif.'
_cod_database_code 4086927
_shelx_shelxl_version_number 2016/4
_shelx_space_group_comment
; 
The symmetry employed for this shelxl refinement is uniquely defined 
by the following loop, which should always be used as a source of 
symmetry information in preference to the above space-group names. 
They are only intended as comments. 
;
_shelx_estimated_absorpt_t_min 0.952
_shelx_estimated_absorpt_t_max 0.961

loop_
_space_group_symop_operation_xyz
'x, y, z'
'-x, y, -z+1/2'
'x+1/2, y+1/2, z'
'-x+1/2, y+1/2, -z+1/2'
'-x, -y, -z'
'x, -y, z-1/2'
'-x+1/2, -y+1/2, -z'
'x+1/2, -y+1/2, z-1/2'

loop_
_atom_site_label
_atom_site_type_symbol
_atom_site_fract_x
_atom_site_fract_y
_atom_site_fract_z
_atom_site_U_iso_or_equiv
_atom_site_adp_type
_atom_site_occupancy
_atom_site_site_symmetry_order
_atom_site_calc_flag
_atom_site_refinement_flags_posn
_atom_site_refinement_flags_adp
_atom_site_refinement_flags_occupancy
_atom_site_disorder_assembly
_atom_site_disorder_group
SI1 Si 0.12210(2) 0.23134(4) 0.10320(4) 0.01711(10) Uani 1 1 d D . . . .
CL1 Cl 0.29126(2) 0.22708(3) 0.31451(4) 0.02651(10) Uani 1 1 d . . . . .
O1 O 0.16089(6) 0.23681(9) 0.00846(9) 0.0205(2) Uani 1 1 d . . . . .
O2 O 0.14644(6) 0.09869(9) 0.12665(10) 0.0200(2) Uani 1 1 d . . . . .
O3 O 0.14628(6) 0.36497(9) 0.12746(9) 0.0193(2) Uani 1 1 d . . . . .
O4 O 0.12667(6) 0.22997(9) 0.24314(9) 0.0205(2) Uani 1 1 d . . . . .
N1 N 0.17604(7) 0.13961(11) -0.01561(12) 0.0184(3) Uani 0.533(16) 1 d . . P A 1
C1 C 0.16870(8) 0.06325(12) 0.05111(12) 0.0190(3) Uani 0.533(16) 1 d . . P A 1
N2 N 0.14344(7) 0.40205(11) 0.22363(12) 0.0192(3) Uani 0.655(16) 1 d . . P B 1
C6 C 0.13308(8) 0.32629(12) 0.28768(12) 0.0191(3) Uani 0.655(16) 1 d . . P B 1
N1' N 0.16870(8) 0.06325(12) 0.05111(12) 0.0190(3) Uani 0.467(16) 1 d . . P A 5
C1' C 0.17604(7) 0.13961(11) -0.01561(12) 0.0184(3) Uani 0.467(16) 1 d . . P A 5
N2' N 0.13308(8) 0.32629(12) 0.28768(12) 0.0191(3) Uani 0.345(16) 1 d . . P B 5
C6' C 0.14344(7) 0.40205(11) 0.22363(12) 0.0192(3) Uani 0.345(16) 1 d . . P B 5
C2 C 0.18258(8) -0.04042(13) 0.03979(15) 0.0225(3) Uani 1 1 d . . . . .
H2 H 0.178599 -0.093512 0.088691 0.027 Uiso 1 1 calc R U . A 1
C3 C 0.20252(9) -0.06474(15) -0.04518(16) 0.0270(4) Uani 1 1 d . . . . .
H3 H 0.212010 -0.135987 -0.056168 0.032 Uiso 1 1 calc R U . . .
C4 C 0.20890(9) 0.01434(15) -0.11522(15) 0.0282(4) Uani 1 1 d . . . . .
H4 H 0.222245 -0.003705 -0.174063 0.034 Uiso 1 1 calc R U . . .
C5 C 0.19615(9) 0.11796(14) -0.10022(14) 0.0235(3) Uani 1 1 d . . . . .
H5 H 0.201090 0.172476 -0.146756 0.028 Uiso 1 1 calc R U . A 1
C7 C 0.12901(9) 0.35109(14) 0.38851(14) 0.0246(3) Uani 1 1 d . . . . .
H7 H 0.123457 0.297699 0.435607 0.030 Uiso 1 1 calc R U . B 1
C8 C 0.13326(9) 0.45589(15) 0.41886(15) 0.0268(4) Uani 1 1 d . . . . .
H8 H 0.129248 0.475596 0.486924 0.032 Uiso 1 1 calc R U . . .
C9 C 0.14335(9) 0.53365(14) 0.35122(15) 0.0260(4) Uani 1 1 d . . . . .
H9 H 0.145941 0.605784 0.373100 0.031 Uiso 1 1 calc R U . . .
C10 C 0.14958(9) 0.50602(13) 0.25272(14) 0.0224(3) Uani 1 1 d . . . . .
H10 H 0.157860 0.557678 0.206805 0.027 Uiso 1 1 calc R U . B 1
C11 C 0.02781(11) 0.2282(2) 0.0088(2) 0.0241(4) Uani 0.863(7) 1 d D . P C 1
C12 C 0.0134(3) 0.1761(4) -0.1068(4) 0.0709(15) Uani 0.863(7) 1 d D . P C 1
H12A H 0.031324 0.103857 -0.093143 0.106 Uiso 0.863(7) 1 calc R U P C 1
H12B H 0.035336 0.216673 -0.145950 0.106 Uiso 0.863(7) 1 calc R U P C 1
H12C H -0.035781 0.174148 -0.155412 0.106 Uiso 0.863(7) 1 calc R U P C 1
C13 C -0.00767(14) 0.1626(3) 0.0669(3) 0.0399(7) Uani 0.863(7) 1 d D . P C 1
H13A H -0.056295 0.157578 0.014976 0.060 Uiso 0.863(7) 1 calc R U P C 1
H13B H -0.001459 0.196696 0.139281 0.060 Uiso 0.863(7) 1 calc R U P C 1
H13C H 0.012101 0.091572 0.083449 0.060 Uiso 0.863(7) 1 calc R U P C 1
C14 C -0.00297(13) 0.3395(2) -0.0131(3) 0.0410(8) Uani 0.863(7) 1 d D . P C 1
H14A H 0.017158 0.381565 -0.054238 0.062 Uiso 0.863(7) 1 calc R U P C 1
H14B H 0.006486 0.373297 0.060977 0.062 Uiso 0.863(7) 1 calc R U P C 1
H14C H -0.052216 0.334790 -0.060097 0.062 Uiso 0.863(7) 1 calc R U P C 1
C11' C 0.0290(5) 0.2240(13) -0.0016(14) 0.0241(4) Uani 0.137(7) 1 d D . P C 5
C12' C 0.0100(19) 0.1354(19) -0.092(3) 0.0709(15) Uani 0.137(7) 1 d D . P C 5
H12D H 0.025175 0.067352 -0.052902 0.106 Uiso 0.137(7) 1 calc R U P C 5
H12E H -0.039461 0.134051 -0.138330 0.106 Uiso 0.137(7) 1 calc R U P C 5
H12F H 0.031981 0.148218 -0.142951 0.106 Uiso 0.137(7) 1 calc R U P C 5
C13' C -0.0124(11) 0.2044(17) 0.0674(18) 0.0399(7) Uani 0.137(7) 1 d D . P C 5
H13D H -0.056177 0.172559 0.016670 0.060 Uiso 0.137(7) 1 calc R U P C 5
H13E H -0.020058 0.271680 0.097502 0.060 Uiso 0.137(7) 1 calc R U P C 5
H13F H 0.012824 0.156533 0.132015 0.060 Uiso 0.137(7) 1 calc R U P C 5
C14' C 0.0040(8) 0.3284(13) -0.0680(19) 0.0410(8) Uani 0.137(7) 1 d D . P C 5
H14D H -0.045266 0.324785 -0.115594 0.062 Uiso 0.137(7) 1 calc R U P C 5
H14E H 0.026706 0.340138 -0.117955 0.062 Uiso 0.137(7) 1 calc R U P C 5
H14F H 0.014503 0.386850 -0.012869 0.062 Uiso 0.137(7) 1 calc R U P C 5

loop_
_atom_site_aniso_label
_atom_site_aniso_U_11
_atom_site_aniso_U_22
_atom_site_aniso_U_33
_atom_site_aniso_U_23
_atom_site_aniso_U_13
_atom_site_aniso_U_12
SI1 0.0211(2) 0.01457(19) 0.01770(19) 0.00060(16) 0.01031(15) -0.00053(17)
CL1 0.0322(2) 0.0217(2) 0.0295(2) 0.00289(16) 0.01706(17) 0.00243(17)
O1 0.0296(6) 0.0159(5) 0.0211(5) 0.0009(4) 0.0158(5) 0.0017(5)
O2 0.0280(6) 0.0153(5) 0.0216(5) -0.0002(4) 0.0153(5) 0.0000(4)
O3 0.0285(6) 0.0155(5) 0.0166(5) -0.0003(4) 0.0125(4) -0.0009(4)
O4 0.0294(6) 0.0148(5) 0.0218(5) 0.0006(4) 0.0153(5) -0.0003(5)
N1 0.0211(7) 0.0162(7) 0.0200(6) -0.0021(5) 0.0109(5) -0.0016(5)
C1 0.0209(7) 0.0171(7) 0.0205(7) -0.0026(5) 0.0104(5) -0.0014(5)
N2 0.0223(7) 0.0170(7) 0.0187(6) -0.0005(5) 0.0095(5) -0.0001(5)
C6 0.0214(7) 0.0182(7) 0.0180(6) 0.0000(5) 0.0089(5) 0.0017(5)
N1' 0.0209(7) 0.0171(7) 0.0205(7) -0.0026(5) 0.0104(5) -0.0014(5)
C1' 0.0211(7) 0.0162(7) 0.0200(6) -0.0021(5) 0.0109(5) -0.0016(5)
N2' 0.0214(7) 0.0182(7) 0.0180(6) 0.0000(5) 0.0089(5) 0.0017(5)
C6' 0.0223(7) 0.0170(7) 0.0187(6) -0.0005(5) 0.0095(5) -0.0001(5)
C2 0.0222(8) 0.0171(7) 0.0270(8) -0.0026(6) 0.0094(6) -0.0030(6)
C3 0.0245(8) 0.0226(8) 0.0332(9) -0.0115(7) 0.0121(7) -0.0029(7)
C4 0.0270(9) 0.0347(10) 0.0259(8) -0.0109(7) 0.0142(7) -0.0029(7)
C5 0.0242(8) 0.0278(9) 0.0207(7) -0.0012(6) 0.0118(6) -0.0014(7)
C7 0.0292(9) 0.0268(9) 0.0196(7) 0.0007(6) 0.0123(6) 0.0010(7)
C8 0.0316(9) 0.0289(9) 0.0215(8) -0.0059(6) 0.0130(7) 0.0023(7)
C9 0.0282(9) 0.0211(8) 0.0252(8) -0.0054(6) 0.0084(7) 0.0020(7)
C10 0.0255(8) 0.0179(7) 0.0223(7) -0.0012(6) 0.0092(6) -0.0007(6)
C11 0.0221(8) 0.0262(9) 0.0244(9) -0.0036(7) 0.0105(6) -0.0011(7)
C12 0.0265(13) 0.134(4) 0.0408(18) -0.051(3) 0.0045(11) -0.006(3)
C13 0.0271(11) 0.0348(17) 0.0556(15) 0.0091(14) 0.0159(10) -0.0087(13)
C14 0.0239(11) 0.0346(13) 0.0571(19) 0.0163(12) 0.0107(11) 0.0030(9)
C11' 0.0221(8) 0.0262(9) 0.0244(9) -0.0036(7) 0.0105(6) -0.0011(7)
C12' 0.0265(13) 0.134(4) 0.0408(18) -0.051(3) 0.0045(11) -0.006(3)
C13' 0.0271(11) 0.0348(17) 0.0556(15) 0.0091(14) 0.0159(10) -0.0087(13)
C14' 0.0239(11) 0.0346(13) 0.0571(19) 0.0163(12) 0.0107(11) 0.0030(9)

loop_
_atom_type_symbol
_atom_type_description
_atom_type_scat_dispersion_real
_atom_type_scat_dispersion_imag
_atom_type_scat_source
C C 0.0033 0.0016 'International Tables Vol C Tables 4.2.6.8 and 6.1.1.4'
H H 0.0000 0.0000 'International Tables Vol C Tables 4.2.6.8 and 6.1.1.4'
N N 0.0061 0.0033 'International Tables Vol C Tables 4.2.6.8 and 6.1.1.4'
O O 0.0106 0.0060 'International Tables Vol C Tables 4.2.6.8 and 6.1.1.4'
Si Si 0.0817 0.0704 'International Tables Vol C Tables 4.2.6.8 and 6.1.1.4'
Cl Cl 0.1484 0.1585 'International Tables Vol C Tables 4.2.6.8 and 6.1.1.4'

loop_
_geom_angle_atom_site_label_1
_geom_angle_atom_site_label_2
_geom_angle_atom_site_label_3
_geom_angle
O2 SI1 O4 86.41(5)
O2 SI1 O3 148.01(6)
O4 SI1 O3 87.13(5)
O2 SI1 O1 87.39(5)
O4 SI1 O1 151.36(6)
O3 SI1 O1 83.48(5)
O2 SI1 C11 104.87(10)
O4 SI1 C11 102.43(10)
O3 SI1 C11 107.11(10)
O1 SI1 C11 106.18(10)
O2 SI1 C11' 103.2(5)
O4 SI1 C11' 106.9(6)
O3 SI1 C11' 108.7(5)
O1 SI1 C11' 101.7(6)
C1' O1 SI1 111.36(9)
N1 O1 SI1 111.36(9)
N1' O2 SI1 112.13(10)
C1 O2 SI1 112.13(10)
C6' O3 SI1 111.50(9)
N2 O3 SI1 111.50(9)
N2' O4 SI1 112.34(9)
C6 O4 SI1 112.34(9)
O1 N1 C1 113.57(13)
O1 N1 C5 124.31(14)
C1 N1 C5 122.11(15)
O2 C1 N1 113.78(13)
O2 C1 C2 124.46(14)
N1 C1 C2 121.76(14)
C6 N2 O3 113.57(13)
C6 N2 C10 123.01(14)
O3 N2 C10 123.42(14)
O4 C6 N2 113.88(13)
O4 C6 C7 125.33(14)
N2 C6 C7 120.78(15)
O2 N1' C1' 113.78(13)
O2 N1' C2 124.46(14)
C1' N1' C2 121.76(14)
O1 C1' N1' 113.57(13)
O1 C1' C5 124.31(14)
N1' C1' C5 122.11(15)
O4 N2' C6' 113.88(13)
O4 N2' C7 125.33(14)
C6' N2' C7 120.78(15)
N2' C6' O3 113.57(13)
N2' C6' C10 123.01(14)
O3 C6' C10 123.42(14)
N1' C2 C3 117.43(16)
C1 C2 C3 117.43(16)
C1 C2 H2 121.3
C3 C2 H2 121.3
C2 C3 C4 120.52(16)
C2 C3 H3 119.7
C4 C3 H3 119.7
C5 C4 C3 120.80(16)
C5 C4 H4 119.6
C3 C4 H4 119.6
C1' C5 C4 117.34(16)
N1 C5 C4 117.34(16)
N1 C5 H5 121.3
C4 C5 H5 121.3
N2' C7 C8 117.65(16)
C6 C7 C8 117.65(16)
C6 C7 H7 121.2
C8 C7 H7 121.2
C7 C8 C9 120.96(16)
C7 C8 H8 119.5
C9 C8 H8 119.5
C10 C9 C8 120.04(16)
C10 C9 H9 120.0
C8 C9 H9 120.0
C6' C10 C9 117.50(16)
N2 C10 C9 117.50(16)
N2 C10 H10 121.3
C9 C10 H10 121.3
C12 C11 C14 109.4(3)
C12 C11 C13 107.8(3)
C14 C11 C13 108.2(2)
C12 C11 SI1 109.8(3)
C14 C11 SI1 111.65(18)
C13 C11 SI1 110.04(18)
C11 C12 H12A 109.5
C11 C12 H12B 109.5
H12A C12 H12B 109.5
C11 C12 H12C 109.5
H12A C12 H12C 109.5
H12B C12 H12C 109.5
C11 C13 H13A 109.5
C11 C13 H13B 109.5
H13A C13 H13B 109.5
C11 C13 H13C 109.5
H13A C13 H13C 109.5
H13B C13 H13C 109.5
C11 C14 H14A 109.5
C11 C14 H14B 109.5
H14A C14 H14B 109.5
C11 C14 H14C 109.5
H14A C14 H14C 109.5
H14B C14 H14C 109.5
C12' C11' C14' 107.1(10)
C12' C11' C13' 106.6(9)
C14' C11' C13' 107.5(9)
C12' C11' SI1 115.3(18)
C14' C11' SI1 111.4(10)
C13' C11' SI1 108.6(12)
C11' C12' H12D 109.5
C11' C12' H12E 109.5
H12D C12' H12E 109.5
C11' C12' H12F 109.5
H12D C12' H12F 109.5
H12E C12' H12F 109.5
C11' C13' H13D 109.5
C11' C13' H13E 109.5
H13D C13' H13E 109.5
C11' C13' H13F 109.5
H13D C13' H13F 109.5
H13E C13' H13F 109.5
C11' C14' H14D 109.5
C11' C14' H14E 109.5
H14D C14' H14E 109.5
C11' C14' H14F 109.5
H14D C14' H14F 109.5
H14E C14' H14F 109.5

loop_
_geom_bond_atom_site_label_1
_geom_bond_atom_site_label_2
_geom_bond_distance
SI1 O2 1.7480(12)
SI1 O4 1.7573(11)
SI1 O3 1.7595(12)
SI1 O1 1.7642(11)
SI1 C11 1.882(2)
SI1 C11' 1.890(9)
O1 C1' 1.3454(18)
O1 N1 1.3454(18)
O2 N1' 1.3399(17)
O2 C1 1.3399(17)
O3 C6' 1.3488(17)
O3 N2 1.3488(17)
O4 N2' 1.3284(19)
O4 C6 1.3284(19)
N1 C1 1.348(2)
N1 C5 1.367(2)
C1 C2 1.369(2)
N2 C6 1.346(2)
N2 C10 1.359(2)
C6 C7 1.374(2)
N1' C1' 1.348(2)
N1' C2 1.369(2)
C1' C5 1.367(2)
N2' C6' 1.346(2)
N2' C7 1.374(2)
C6' C10 1.359(2)
C2 C3 1.377(2)
C2 H2 0.9500
C3 C4 1.394(3)
C3 H3 0.9500
C4 C5 1.373(3)
C4 H4 0.9500
C5 H5 0.9500
C7 C8 1.375(3)
C7 H7 0.9500
C8 C9 1.394(3)
C8 H8 0.9500
C9 C10 1.376(2)
C9 H9 0.9500
C10 H10 0.9500
C11 C12 1.528(3)
C11 C14 1.534(3)
C11 C13 1.536(3)
C12 H12A 0.9800
C12 H12B 0.9800
C12 H12C 0.9800
C13 H13A 0.9800
C13 H13B 0.9800
C13 H13C 0.9800
C14 H14A 0.9800
C14 H14B 0.9800
C14 H14C 0.9800
C11' C12' 1.537(8)
C11' C14' 1.539(8)
C11' C13' 1.540(8)
C12' H12D 0.9800
C12' H12E 0.9800
C12' H12F 0.9800
C13' H13D 0.9800
C13' H13E 0.9800
C13' H13F 0.9800
C14' H14D 0.9800
C14' H14E 0.9800
C14' H14F 0.9800

loop_
_geom_hbond_atom_site_label_D
_geom_hbond_atom_site_label_H
_geom_hbond_atom_site_label_A
_geom_hbond_distance_DH
_geom_hbond_distance_HA
_geom_hbond_distance_DA
_geom_hbond_angle_DHA
_geom_hbond_site_symmetry_A
C2 H2 CL1 0.95 2.53 3.4005(18) 151.6 4_545
C5 H5 CL1 0.95 2.57 3.4894(18) 162.7 7
C9 H9 O1 0.95 2.57 3.464(2) 156.8 6_566
C10 H10 CL1 0.95 2.49 3.3520(18) 151.5 4

loop_
_geom_torsion_atom_site_label_1
_geom_torsion_atom_site_label_2
_geom_torsion_atom_site_label_3
_geom_torsion_atom_site_label_4
_geom_torsion
O2 SI1 O1 C1' 12.03(10)
O4 SI1 O1 C1' 89.66(15)
O3 SI1 O1 C1' 161.32(11)
C11' SI1 O1 C1' -90.9(5)
O2 SI1 O1 N1 12.03(10)
O4 SI1 O1 N1 89.66(15)
O3 SI1 O1 N1 161.32(11)
C11 SI1 O1 N1 -92.70(14)
O4 SI1 O2 N1' -163.42(11)
O3 SI1 O2 N1' -84.68(14)
O1 SI1 O2 N1' -11.39(11)
C11' SI1 O2 N1' 90.1(6)
O4 SI1 O2 C1 -163.42(11)
O3 SI1 O2 C1 -84.68(14)
O1 SI1 O2 C1 -11.39(11)
C11 SI1 O2 C1 94.66(14)
O2 SI1 O3 C6' -89.81(14)
O4 SI1 O3 C6' -11.27(10)
O1 SI1 O3 C6' -164.17(11)
C11' SI1 O3 C6' 95.6(6)
O2 SI1 O3 N2 -89.81(14)
O4 SI1 O3 N2 -11.27(10)
O1 SI1 O3 N2 -164.17(11)
C11 SI1 O3 N2 90.86(14)
O2 SI1 O4 N2' 159.55(11)
O3 SI1 O4 N2' 10.89(11)
O1 SI1 O4 N2' 81.68(16)
C11' SI1 O4 N2' -97.8(5)
O2 SI1 O4 C6 159.55(11)
O3 SI1 O4 C6 10.89(11)
O1 SI1 O4 C6 81.68(16)
C11 SI1 O4 C6 -96.00(14)
SI1 O1 N1 C1 -10.15(16)
SI1 O1 N1 C5 168.97(13)
SI1 O2 C1 N1 8.29(16)
SI1 O2 C1 C2 -171.14(13)
O1 N1 C1 O2 1.30(19)
C5 N1 C1 O2 -177.84(14)
O1 N1 C1 C2 -179.26(14)
C5 N1 C1 C2 1.6(2)
SI1 O3 N2 C6 9.43(16)
SI1 O3 N2 C10 -169.81(13)
SI1 O4 C6 N2 -8.07(17)
SI1 O4 C6 C7 171.04(14)
O3 N2 C6 O4 -0.93(19)
C10 N2 C6 O4 178.31(14)
O3 N2 C6 C7 179.92(14)
C10 N2 C6 C7 -0.8(2)
SI1 O2 N1' C1' 8.29(16)
SI1 O2 N1' C2 -171.14(13)
SI1 O1 C1' N1' -10.15(16)
SI1 O1 C1' C5 168.97(13)
O2 N1' C1' O1 1.30(19)
C2 N1' C1' O1 -179.26(14)
O2 N1' C1' C5 -177.84(14)
C2 N1' C1' C5 1.6(2)
SI1 O4 N2' C6' -8.07(17)
SI1 O4 N2' C7 171.04(14)
O4 N2' C6' O3 -0.93(19)
C7 N2' C6' O3 179.92(14)
O4 N2' C6' C10 178.31(14)
C7 N2' C6' C10 -0.8(2)
SI1 O3 C6' N2' 9.43(16)
SI1 O3 C6' C10 -169.81(13)
O2 N1' C2 C3 177.47(15)
C1' N1' C2 C3 -1.9(2)
O2 C1 C2 C3 177.47(15)
N1 C1 C2 C3 -1.9(2)
N1' C2 C3 C4 0.8(2)
C1 C2 C3 C4 0.8(2)
C2 C3 C4 C5 0.7(3)
O1 C1' C5 C4 -179.12(15)
N1' C1' C5 C4 -0.1(2)
O1 N1 C5 C4 -179.12(15)
C1 N1 C5 C4 -0.1(2)
C3 C4 C5 C1' -1.0(3)
C3 C4 C5 N1 -1.0(3)
O4 N2' C7 C8 -176.61(16)
C6' N2' C7 C8 2.4(2)
O4 C6 C7 C8 -176.61(16)
N2 C6 C7 C8 2.4(2)
N2' C7 C8 C9 -1.9(3)
C6 C7 C8 C9 -1.9(3)
C7 C8 C9 C10 -0.3(3)
N2' C6' C10 C9 -1.4(2)
O3 C6' C10 C9 177.78(15)
C6 N2 C10 C9 -1.4(2)
O3 N2 C10 C9 177.78(15)
C8 C9 C10 C6' 1.9(3)
C8 C9 C10 N2 1.9(3)
O2 SI1 C11 C12 -62.7(3)
O4 SI1 C11 C12 -152.3(3)
O3 SI1 C11 C12 116.9(3)
O1 SI1 C11 C12 28.9(3)
O2 SI1 C11 C14 175.9(2)
O4 SI1 C11 C14 86.3(2)
O3 SI1 C11 C14 -4.5(2)
O1 SI1 C11 C14 -92.5(2)
O2 SI1 C11 C13 55.7(2)
O4 SI1 C11 C13 -33.8(3)
O3 SI1 C11 C13 -124.6(2)
O1 SI1 C11 C13 147.3(2)
O2 SI1 C11' C12' -36.6(12)
O4 SI1 C11' C12' -126.8(12)
O3 SI1 C11' C12' 140.5(11)
O1 SI1 C11' C12' 53.4(12)
O2 SI1 C11' C14' -158.9(11)
O4 SI1 C11' C14' 110.9(12)
O3 SI1 C11' C14' 18.1(13)
O1 SI1 C11' C14' -68.9(12)
O2 SI1 C11' C13' 82.8(11)
O4 SI1 C11' C13' -7.4(11)
O3 SI1 C11' C13' -100.1(10)
O1 SI1 C11' C13' 172.9(10)
